data_4325404
loop_
_publ_author_name
'Salvador Eslava'
'Benjamin P. R. Goodwill'
'Mary McPartlin'
'Dominic S. Wright'

_publ_contact_author_address
;
 University of Cambridge
 Department of Chemistry   
 Lensfield Road
 Cambridge
 CB2 1EW
 England   
;
_publ_contact_author_email se296@cam.ac.uk
_publ_contact_author_name 'S. Eslava'
_publ_section_title
;
 Extending the Family of Titanium Heterometallic-oxo-alkoxy Cages
;
_journal_name_full 'Inorganic Chemistry'
_journal_page_first 5655
_journal_page_last 5662
_journal_paper_doi 10.1021/ic200350j
_journal_volume 50
_journal_year 2011
_chemical_formula_moiety 'C36 H90 Cl2 Fe O23 Ti7'
_chemical_formula_sum 'C36 H90 Cl2 Fe O23 Ti7'
_chemical_formula_weight 1353.13
_chemical_name_systematic
; 
 ? 
;
_space_group_IT_number 2
_symmetry_cell_setting triclinic
_symmetry_space_group_name_Hall '-P 1'
_symmetry_space_group_name_H-M 'P -1'
_atom_sites_solution_hydrogens geom
_atom_sites_solution_primary direct
_atom_sites_solution_secondary difmap
_audit_creation_method SHELXL-97
_cell_angle_alpha 79.843(2)
_cell_angle_beta 82.852(2)
_cell_angle_gamma 70.308(2)
_cell_formula_units_Z 2
_cell_length_a 12.3502(5)
_cell_length_b 13.7057(5)
_cell_length_c 19.6221(9)
_cell_measurement_reflns_used 83488
_cell_measurement_temperature 180(2)
_cell_measurement_theta_max 25.03
_cell_measurement_theta_min 1.00
_cell_volume 3070.6(2)
_computing_cell_refinement 'HKL Scalepack (Otwinowski & Minor 1997)'
_computing_data_collection 'Collect (Nonius B.V. 1998)'
_computing_data_reduction
;
 HKL Denzo and Scalepack (Otwinowski & Minor 1997)
;
_computing_publication_material 'SHELXL-97 (Sheldrick 1997)'
_computing_structure_refinement 'SHELXL-97 (Sheldrick 1997)'
_computing_structure_solution 'SIR-92 (Altomare et al. 1994)'
_diffrn_ambient_temperature 180(2)
_diffrn_measured_fraction_theta_full 0.984
_diffrn_measured_fraction_theta_max 0.984
_diffrn_measurement_device_type 'Nonius Kappa CCD'
_diffrn_measurement_method 'Thin slice \w and \f scans'
_diffrn_radiation_monochromator graphite
_diffrn_radiation_source 'fine-focus sealed tube'
_diffrn_radiation_type MoK\a
_diffrn_radiation_wavelength 0.71073
_diffrn_reflns_av_R_equivalents 0.0449
_diffrn_reflns_av_sigmaI/netI 0.0464
_diffrn_reflns_limit_h_max 12
_diffrn_reflns_limit_h_min -12
_diffrn_reflns_limit_k_max 14
_diffrn_reflns_limit_k_min -14
_diffrn_reflns_limit_l_max 20
_diffrn_reflns_limit_l_min -20
_diffrn_reflns_number 19649
_diffrn_reflns_theta_full 22.00
_diffrn_reflns_theta_max 22.00
_diffrn_reflns_theta_min 3.57
_diffrn_standards_number 0
_exptl_absorpt_coefficient_mu 1.243
_exptl_absorpt_correction_T_max 0.982
_exptl_absorpt_correction_T_min 0.875
_exptl_absorpt_correction_type multi-scan
_exptl_absorpt_process_details
;
multi-scan from symmetry-related measurements 
 Sortav (Blessing 1995)
;
_exptl_crystal_colour brown
_exptl_crystal_density_diffrn 1.464
_exptl_crystal_description block
_exptl_crystal_F_000 1408
_exptl_crystal_size_max 0.39
_exptl_crystal_size_mid 0.12
_exptl_crystal_size_min 0.02
_refine_diff_density_max 1.069
_refine_diff_density_min -0.626
_refine_diff_density_rms 0.092
_refine_ls_extinction_method none
_refine_ls_goodness_of_fit_ref 1.035
_refine_ls_hydrogen_treatment constr
_refine_ls_matrix_type full
_refine_ls_number_parameters 430
_refine_ls_number_reflns 7400
_refine_ls_number_restraints 54
_refine_ls_restrained_S_all 1.043
_refine_ls_R_factor_all 0.1115
_refine_ls_R_factor_gt 0.0833
_refine_ls_shift/su_max 0.001
_refine_ls_shift/su_mean 0.000
_refine_ls_structure_factor_coef Fsqd
_refine_ls_weighting_details 'calc w=1/[\s^2^(Fo^2^)+(0.1458P)^2^+9.8803P] where P=(Fo^2^+2Fc^2^)/3'
_refine_ls_weighting_scheme calc
_refine_ls_wR_factor_gt 0.2460
_refine_ls_wR_factor_ref 0.2644
_reflns_number_gt 5225
_reflns_number_total 7400
_reflns_threshold_expression >2sigma(I)
_cod_data_source_file ic200350j_si_001_3.cif
_cod_data_source_block 3
_cod_database_code 4325404

loop_
_symmetry_equiv_pos_as_xyz
'x, y, z'
'-x, -y, -z'

loop_
_atom_site_label
_atom_site_type_symbol
_atom_site_fract_x
_atom_site_fract_y
_atom_site_fract_z
_atom_site_U_iso_or_equiv
_atom_site_adp_type
_atom_site_occupancy
_atom_site_symmetry_multiplicity
_atom_site_calc_flag
_atom_site_refinement_flags
Cl1 Cl -0.1620(3) 0.8070(3) 0.3550(2) 0.1397(14) Uani 1 1 d .
Cl2 Cl -0.0241(3) 0.2279(2) 0.18115(18) 0.1019(9) Uani 1 1 d .
Fe1 Fe -0.02590(13) 0.68631(11) 0.29577(8) 0.0805(5) Uani 1 1 d .
Ti1 Ti 0.38096(14) 0.15517(12) 0.21983(9) 0.0675(5) Uani 1 1 d .
Ti2 Ti 0.35203(14) 0.29490(12) 0.34058(9) 0.0678(5) Uani 1 1 d .
Ti3 Ti 0.24446(15) 0.53828(12) 0.30668(10) 0.0709(5) Uani 1 1 d .
Ti4 Ti 0.14667(15) 0.63817(12) 0.15649(9) 0.0685(5) Uani 1 1 d .
Ti5 Ti -0.01397(13) 0.49478(11) 0.21032(9) 0.0624(5) Uani 1 1 d .
Ti6 Ti 0.11138(13) 0.25212(11) 0.24602(9) 0.0621(5) Uani 1 1 d .
Ti7 Ti 0.25070(13) 0.40610(11) 0.19309(8) 0.0574(5) Uani 1 1 d .
O01 O 0.3388(5) 0.4191(4) 0.2635(3) 0.0653(15) Uani 1 1 d .
O1 O 0.2522(4) 0.2693(4) 0.2678(3) 0.0558(14) Uani 1 1 d .
O02 O 0.1121(5) 0.3828(4) 0.1765(3) 0.0575(14) Uani 1 1 d .
O2 O 0.1237(5) 0.5317(4) 0.2418(3) 0.0575(14) Uani 1 1 d .
O11 O 0.3975(6) 0.0390(4) 0.2825(3) 0.0815(19) Uani 1 1 d D
O12 O 0.4845(6) 0.0940(5) 0.1541(4) 0.090(2) Uani 1 1 d D
O13 O 0.4710(5) 0.2054(5) 0.2753(3) 0.0747(17) Uani 1 1 d D
O21 O 0.4670(6) 0.3076(6) 0.3835(4) 0.095(2) Uani 1 1 d D
O22 O 0.3197(6) 0.1975(5) 0.4038(3) 0.0790(18) Uani 1 1 d D
O23 O 0.2244(5) 0.4161(4) 0.3749(3) 0.0684(16) Uani 1 1 d D
O31 O 0.3494(7) 0.5596(6) 0.3489(5) 0.110(3) Uani 1 1 d D
O32 O 0.1122(6) 0.6363(5) 0.3512(4) 0.088(2) Uani 1 1 d D
O33 O 0.2608(5) 0.6391(5) 0.2209(4) 0.0806(19) Uani 1 1 d D
O41 O 0.1763(6) 0.7209(5) 0.0813(4) 0.090(2) Uani 1 1 d D
O42 O 0.0324(6) 0.7484(4) 0.2033(4) 0.0817(19) Uani 1 1 d D
O43 O 0.0171(5) 0.5984(4) 0.1303(3) 0.0680(16) Uani 1 1 d D
O51 O -0.1301(5) 0.4852(5) 0.1721(4) 0.0819(19) Uani 1 1 d D
O52 O -0.1103(5) 0.5969(4) 0.2699(3) 0.0736(17) Uani 1 1 d D
O53 O 0.0011(5) 0.3727(4) 0.2879(3) 0.0666(16) Uani 1 1 d D
O62 O 0.0897(6) 0.1572(4) 0.3167(4) 0.0778(18) Uani 1 1 d D
O63 O 0.2334(5) 0.1510(4) 0.1915(3) 0.0693(16) Uani 1 1 d D
O71 O 0.3635(5) 0.2963(4) 0.1502(3) 0.0663(16) Uani 1 1 d D
O72 O 0.2557(5) 0.5128(4) 0.1264(3) 0.0654(15) Uani 1 1 d .
C11 C 0.4854(10) -0.0288(9) 0.3285(6) 0.106(4) Uiso 1 1 d D
H11A H 0.5624 -0.0439 0.3032 0.127 Uiso 1 1 calc R
H11B H 0.4858 0.0066 0.3683 0.127 Uiso 1 1 calc R
C12 C 0.5541(12) -0.0104(10) 0.1459(7) 0.126(5) Uiso 1 1 d D
H12A H 0.5045 -0.0553 0.1519 0.152 Uiso 1 1 calc R
H12B H 0.6097 -0.0377 0.1824 0.152 Uiso 1 1 calc R
C13 C 0.5766(9) 0.2310(9) 0.2477(7) 0.100(3) Uiso 1 1 d D
H13A H 0.5701 0.2613 0.1981 0.120 Uiso 1 1 calc R
H13B H 0.5852 0.2840 0.2732 0.120 Uiso 1 1 calc R
C21 C 0.5286(14) 0.2376(14) 0.4372(9) 0.165(7) Uiso 1 1 d D
H21A H 0.4834 0.2535 0.4816 0.198 Uiso 1 1 calc R
H21B H 0.5320 0.1662 0.4316 0.198 Uiso 1 1 calc R
C22 C 0.2584(11) 0.1279(10) 0.4392(7) 0.113(4) Uiso 1 1 d D
H22A H 0.2530 0.0815 0.4074 0.135 Uiso 1 1 calc R
H22B H 0.1792 0.1692 0.4545 0.135 Uiso 1 1 calc R
C23 C 0.1579(9) 0.4155(9) 0.4412(5) 0.091(3) Uiso 1 1 d D
H23A H 0.1273 0.3560 0.4487 0.110 Uiso 1 1 calc R
H23B H 0.0915 0.4810 0.4403 0.110 Uiso 1 1 calc R
C31 C 0.4221(17) 0.555(2) 0.4014(11) 0.232(11) Uiso 1 1 d D
H31A H 0.3855 0.6146 0.4278 0.278 Uiso 1 1 calc R
H31B H 0.4324 0.4893 0.4342 0.278 Uiso 1 1 calc R
C32 C 0.1151(16) 0.6829(13) 0.4123(8) 0.157(6) Uiso 1 1 d D
H32A H 0.0393 0.6993 0.4390 0.189 Uiso 1 1 calc R
H32B H 0.1745 0.6344 0.4428 0.189 Uiso 1 1 calc R
C33 C 0.3802(14) 0.6402(14) 0.1889(10) 0.170(7) Uiso 1 1 d D
H33A H 0.4404 0.5946 0.2199 0.204 Uiso 1 1 calc R
H33B H 0.3960 0.6138 0.1437 0.204 Uiso 1 1 calc R
C41 C 0.2453(15) 0.7278(14) 0.0165(8) 0.158(6) Uiso 1 1 d D
H41A H 0.3211 0.7302 0.0261 0.190 Uiso 1 1 calc R
H41B H 0.2590 0.6641 -0.0049 0.190 Uiso 1 1 calc R
C42 C 0.0315(18) 0.8570(13) 0.1959(12) 0.197(8) Uiso 1 1 d D
H42A H 0.0232 0.8797 0.2420 0.237 Uiso 1 1 calc R
H42B H 0.1039 0.8642 0.1711 0.237 Uiso 1 1 calc R
C43 C 0.0110(9) 0.5871(9) 0.0579(5) 0.090(3) Uiso 1 1 d D
H43A H 0.0880 0.5761 0.0330 0.108 Uiso 1 1 calc R
H43B H -0.0126 0.5253 0.0567 0.108 Uiso 1 1 calc R
C51 C -0.2041(11) 0.4779(12) 0.1223(7) 0.124(4) Uiso 1 1 d D
H51A H -0.2329 0.5459 0.0920 0.149 Uiso 1 1 calc R
H51B H -0.1605 0.4239 0.0927 0.149 Uiso 1 1 calc R
C52 C -0.2333(9) 0.6347(9) 0.2764(6) 0.097(3) Uiso 1 1 d D
H52A H -0.2596 0.6571 0.3227 0.116 Uiso 1 1 calc R
H52B H -0.2633 0.5774 0.2730 0.116 Uiso 1 1 calc R
C53 C -0.0572(12) 0.3697(13) 0.3590(7) 0.134(5) Uiso 1 1 d D
H53A H -0.0095 0.3109 0.3908 0.161 Uiso 1 1 calc R
H53B H -0.0691 0.4358 0.3771 0.161 Uiso 1 1 calc R
C62 C 0.0512(14) 0.0690(11) 0.3370(8) 0.136(5) Uiso 1 1 d D
H62A H 0.0021 0.0669 0.3014 0.163 Uiso 1 1 calc R
H62B H 0.1190 0.0045 0.3385 0.163 Uiso 1 1 calc R
C63 C 0.2283(11) 0.0540(9) 0.1718(6) 0.104(4) Uiso 1 1 d D
H63A H 0.2923 -0.0067 0.1911 0.125 Uiso 1 1 calc R
H63B H 0.1545 0.0426 0.1904 0.125 Uiso 1 1 calc R
C71 C 0.4330(12) 0.3108(13) 0.0846(7) 0.132(5) Uiso 1 1 d D
H71A H 0.4471 0.3788 0.0794 0.158 Uiso 1 1 calc R
H71B H 0.5085 0.2545 0.0855 0.158 Uiso 1 1 calc R
C111 C 0.4601(15) -0.1259(11) 0.3532(9) 0.1613(16) Uiso 1 1 d D
H11C H 0.5183 -0.1717 0.3846 0.242 Uiso 1 1 calc R
H11D H 0.4613 -0.1610 0.3136 0.242 Uiso 1 1 calc R
H11E H 0.3837 -0.1102 0.3781 0.242 Uiso 1 1 calc R
C112 C 0.6158(14) -0.0160(13) 0.0794(8) 0.1613(16) Uiso 1 1 d D
H11F H 0.6628 -0.0888 0.0759 0.242 Uiso 1 1 calc R
H11G H 0.6660 0.0275 0.0735 0.242 Uiso 1 1 calc R
H11H H 0.5611 0.0094 0.0430 0.242 Uiso 1 1 calc R
C113 C 0.6761(11) 0.1391(13) 0.2548(10) 0.1613(16) Uiso 1 1 d D
H11I H 0.7452 0.1575 0.2362 0.242 Uiso 1 1 calc R
H11J H 0.6680 0.0871 0.2290 0.242 Uiso 1 1 calc R
H11K H 0.6832 0.1098 0.3039 0.242 Uiso 1 1 calc R
C121 C 0.6382(13) 0.2353(14) 0.4435(9) 0.1613(16) Uiso 1 1 d D
H12C H 0.6686 0.1869 0.4850 0.242 Uiso 1 1 calc R
H12D H 0.6377 0.3057 0.4477 0.242 Uiso 1 1 calc R
H12E H 0.6872 0.2117 0.4024 0.242 Uiso 1 1 calc R
C122 C 0.3201(15) 0.0651(13) 0.4995(8) 0.1613(16) Uiso 1 1 d D
H12F H 0.2788 0.0178 0.5238 0.242 Uiso 1 1 calc R
H12G H 0.3247 0.1114 0.5310 0.242 Uiso 1 1 calc R
H12H H 0.3981 0.0239 0.4840 0.242 Uiso 1 1 calc R
C123 C 0.2272(15) 0.4064(14) 0.4987(7) 0.1613(16) Uiso 1 1 d D
H12I H 0.1794 0.4058 0.5425 0.242 Uiso 1 1 calc R
H12J H 0.2560 0.4661 0.4921 0.242 Uiso 1 1 calc R
H12K H 0.2924 0.3412 0.5001 0.242 Uiso 1 1 calc R
C131 C 0.5256(13) 0.5589(15) 0.3722(9) 0.1613(16) Uiso 1 1 d D
H13C H 0.5759 0.5531 0.4087 0.242 Uiso 1 1 calc R
H13D H 0.5155 0.6256 0.3416 0.242 Uiso 1 1 calc R
H13E H 0.5608 0.5009 0.3452 0.242 Uiso 1 1 calc R
C132 C 0.1421(16) 0.7752(12) 0.3866(9) 0.1613(16) Uiso 1 1 d D
H13F H 0.1476 0.8089 0.4256 0.242 Uiso 1 1 calc R
H13G H 0.0816 0.8230 0.3575 0.242 Uiso 1 1 calc R
H13H H 0.2161 0.7578 0.3590 0.242 Uiso 1 1 calc R
C133 C 0.3815(14) 0.7421(13) 0.1798(10) 0.1613(16) Uiso 1 1 d D
H13I H 0.4567 0.7448 0.1584 0.242 Uiso 1 1 calc R
H13J H 0.3678 0.7670 0.2250 0.242 Uiso 1 1 calc R
H13K H 0.3208 0.7869 0.1497 0.242 Uiso 1 1 calc R
C141 C 0.1936(15) 0.8152(13) -0.0301(8) 0.1613(16) Uiso 1 1 d D
H14A H 0.2441 0.8166 -0.0727 0.242 Uiso 1 1 calc R
H14B H 0.1805 0.8786 -0.0094 0.242 Uiso 1 1 calc R
H14C H 0.1197 0.8121 -0.0411 0.242 Uiso 1 1 calc R
C142 C -0.0618(15) 0.9160(12) 0.1582(9) 0.1613(16) Uiso 1 1 d D
H14D H -0.0651 0.9895 0.1500 0.242 Uiso 1 1 calc R
H14E H -0.1328 0.9099 0.1842 0.242 Uiso 1 1 calc R
H14F H -0.0538 0.8905 0.1136 0.242 Uiso 1 1 calc R
C143 C -0.0715(14) 0.6805(13) 0.0238(8) 0.1613(16) Uiso 1 1 d D
H14G H -0.0742 0.6725 -0.0246 0.242 Uiso 1 1 calc R
H14H H -0.0479 0.7415 0.0250 0.242 Uiso 1 1 calc R
H14I H -0.1480 0.6903 0.0479 0.242 Uiso 1 1 calc R
C151 C -0.2985(13) 0.4504(14) 0.1608(9) 0.1613(16) Uiso 1 1 d D
H15A H -0.3498 0.4444 0.1286 0.242 Uiso 1 1 calc R
H15B H -0.3414 0.5047 0.1895 0.242 Uiso 1 1 calc R
H15C H -0.2690 0.3833 0.1907 0.242 Uiso 1 1 calc R
C152 C -0.2798(13) 0.7233(12) 0.2222(9) 0.1613(16) Uiso 1 1 d D
H15D H -0.3642 0.7471 0.2279 0.242 Uiso 1 1 calc R
H15E H -0.2544 0.7011 0.1764 0.242 Uiso 1 1 calc R
H15F H -0.2517 0.7808 0.2263 0.242 Uiso 1 1 calc R
C153 C -0.1628(13) 0.3565(15) 0.3541(9) 0.1613(16) Uiso 1 1 d D
H15G H -0.2036 0.3538 0.4001 0.242 Uiso 1 1 calc R
H15H H -0.1498 0.2910 0.3358 0.242 Uiso 1 1 calc R
H15I H -0.2093 0.4154 0.3227 0.242 Uiso 1 1 calc R
C162 C -0.0123(15) 0.0692(14) 0.4029(8) 0.1613(16) Uiso 1 1 d D
H16A H -0.0367 0.0068 0.4135 0.242 Uiso 1 1 calc R
H16B H -0.0804 0.1321 0.4016 0.242 Uiso 1 1 calc R
H16C H 0.0365 0.0687 0.4387 0.242 Uiso 1 1 calc R
C163 C 0.2376(16) 0.0637(14) 0.0972(7) 0.1613(16) Uiso 1 1 d D
H16D H 0.2307 0.0011 0.0830 0.242 Uiso 1 1 calc R
H16E H 0.3125 0.0712 0.0793 0.242 Uiso 1 1 calc R
H16F H 0.1758 0.1256 0.0784 0.242 Uiso 1 1 calc R
C171 C 0.3745(15) 0.3083(14) 0.0286(7) 0.1613(16) Uiso 1 1 d D
H17A H 0.4204 0.3190 -0.0148 0.242 Uiso 1 1 calc R
H17B H 0.2997 0.3640 0.0281 0.242 Uiso 1 1 calc R
H17C H 0.3626 0.2402 0.0333 0.242 Uiso 1 1 calc R

loop_
_atom_site_aniso_label
_atom_site_aniso_U_11
_atom_site_aniso_U_22
_atom_site_aniso_U_33
_atom_site_aniso_U_23
_atom_site_aniso_U_13
_atom_site_aniso_U_12
Cl1 0.130(3) 0.104(3) 0.169(4) -0.066(3) 0.028(2) -0.007(2)
Cl2 0.096(2) 0.0736(18) 0.139(3) -0.0175(17) -0.0209(18) -0.0260(15)
Fe1 0.0858(10) 0.0549(8) 0.0919(11) -0.0159(7) -0.0036(8) -0.0092(7)
Ti1 0.0694(11) 0.0465(9) 0.0734(11) -0.0078(8) -0.0056(8) -0.0017(7)
Ti2 0.0713(11) 0.0514(10) 0.0720(11) -0.0060(8) -0.0204(8) -0.0046(8)
Ti3 0.0790(11) 0.0486(10) 0.0860(12) -0.0133(9) -0.0240(9) -0.0136(8)
Ti4 0.0753(11) 0.0442(9) 0.0807(12) 0.0029(8) -0.0131(9) -0.0159(8)
Ti5 0.0568(10) 0.0418(9) 0.0817(12) -0.0033(8) -0.0108(8) -0.0076(7)
Ti6 0.0647(10) 0.0405(9) 0.0779(11) -0.0061(8) -0.0093(8) -0.0123(7)
Ti7 0.0561(9) 0.0442(9) 0.0664(10) -0.0065(7) -0.0071(7) -0.0087(7)
O01 0.064(4) 0.048(3) 0.082(4) -0.003(3) -0.020(3) -0.014(3)
O1 0.054(3) 0.044(3) 0.061(3) -0.004(3) -0.008(3) -0.005(2)
O02 0.062(3) 0.041(3) 0.068(4) -0.007(3) -0.014(3) -0.012(3)
O2 0.062(3) 0.036(3) 0.070(4) -0.005(3) -0.013(3) -0.009(2)
O11 0.098(5) 0.049(4) 0.079(4) -0.003(3) -0.020(4) 0.002(3)
O12 0.091(5) 0.061(4) 0.086(5) -0.015(3) 0.010(4) 0.013(3)
O13 0.058(4) 0.063(4) 0.092(5) -0.012(3) -0.011(3) -0.003(3)
O21 0.096(5) 0.086(5) 0.088(5) -0.004(4) -0.049(4) 0.000(4)
O22 0.090(4) 0.060(4) 0.073(4) -0.004(3) -0.012(3) -0.008(3)
O23 0.081(4) 0.053(3) 0.065(4) -0.010(3) -0.010(3) -0.010(3)
O31 0.127(6) 0.074(5) 0.145(7) -0.019(5) -0.080(6) -0.027(4)
O32 0.116(5) 0.056(4) 0.087(5) -0.034(4) -0.025(4) -0.003(4)
O33 0.078(4) 0.062(4) 0.109(5) -0.003(4) -0.020(4) -0.032(3)
O41 0.103(5) 0.063(4) 0.097(5) 0.012(4) -0.001(4) -0.030(4)
O42 0.099(5) 0.027(3) 0.109(5) 0.001(3) -0.013(4) -0.009(3)
O43 0.074(4) 0.051(3) 0.072(4) 0.004(3) -0.019(3) -0.013(3)
O51 0.064(4) 0.063(4) 0.119(5) -0.010(4) -0.031(4) -0.013(3)
O52 0.053(3) 0.044(3) 0.107(5) -0.001(3) 0.001(3) 0.000(3)
O53 0.065(4) 0.044(3) 0.078(4) -0.001(3) 0.007(3) -0.007(3)
O62 0.089(4) 0.040(3) 0.099(5) 0.009(3) -0.003(4) -0.026(3)
O63 0.082(4) 0.043(3) 0.083(4) -0.020(3) -0.014(3) -0.013(3)
O71 0.070(4) 0.051(3) 0.062(4) -0.006(3) 0.004(3) -0.004(3)
O72 0.073(4) 0.048(3) 0.068(4) 0.003(3) -0.008(3) -0.015(3)

loop_
_atom_type_symbol
_atom_type_description
_atom_type_scat_dispersion_real
_atom_type_scat_dispersion_imag
_atom_type_scat_source
C C 0.0033 0.0016 'International Tables Vol C Tables 4.2.6.8 and 6.1.1.4'
H H 0.0000 0.0000 'International Tables Vol C Tables 4.2.6.8 and 6.1.1.4'
O O 0.0106 0.0060 'International Tables Vol C Tables 4.2.6.8 and 6.1.1.4'
Cl Cl 0.1484 0.1585 'International Tables Vol C Tables 4.2.6.8 and 6.1.1.4'
Ti Ti 0.2776 0.4457 'International Tables Vol C Tables 4.2.6.8 and 6.1.1.4'
Fe Fe 0.3463 0.8444 'International Tables Vol C Tables 4.2.6.8 and 6.1.1.4'

loop_
_geom_angle_atom_site_label_1
_geom_angle_atom_site_label_2
_geom_angle_atom_site_label_3
_geom_angle
O32 Fe1 O52 126.2(3)
O32 Fe1 O42 103.1(3)
O52 Fe1 O42 103.7(3)
O32 Fe1 Cl1 105.3(2)
O52 Fe1 Cl1 105.0(2)
O42 Fe1 Cl1 113.8(2)
O11 Ti1 O12 96.9(3)
O11 Ti1 O63 92.2(3)
O12 Ti1 O63 102.5(3)
O11 Ti1 O13 90.6(3)
O12 Ti1 O13 104.5(3)
O63 Ti1 O13 152.3(2)
O11 Ti1 O1 103.0(3)
O12 Ti1 O1 160.0(3)
O63 Ti1 O1 74.8(2)
O13 Ti1 O1 77.7(2)
O11 Ti1 O71 176.8(3)
O12 Ti1 O71 84.9(3)
O63 Ti1 O71 89.9(2)
O13 Ti1 O71 86.4(3)
O1 Ti1 O71 75.3(2)
O11 Ti1 Ti6 96.5(2)
O12 Ti1 Ti6 138.9(3)
O63 Ti1 Ti6 38.28(16)
O13 Ti1 Ti6 114.06(18)
O1 Ti1 Ti6 36.76(15)
O71 Ti1 Ti6 83.77(16)
O11 Ti1 Ti2 91.3(2)
O12 Ti1 Ti2 141.6(3)
O63 Ti1 Ti2 114.64(17)
O13 Ti1 Ti2 37.75(17)
O1 Ti1 Ti2 41.12(15)
O71 Ti1 Ti2 85.68(16)
Ti6 Ti1 Ti2 76.50(5)
O11 Ti1 Ti7 143.8(2)
O12 Ti1 Ti7 119.2(2)
O63 Ti1 Ti7 82.51(16)
O13 Ti1 Ti7 79.05(17)
O1 Ti1 Ti7 41.05(15)
O71 Ti1 Ti7 34.30(15)
Ti6 Ti1 Ti7 58.29(5)
Ti2 Ti1 Ti7 59.64(5)
O22 Ti2 O21 97.2(3)
O22 Ti2 O23 95.4(3)
O21 Ti2 O23 97.2(3)
O22 Ti2 O13 101.3(3)
O21 Ti2 O13 90.0(3)
O23 Ti2 O13 160.8(3)
O22 Ti2 O01 163.1(3)
O21 Ti2 O01 97.5(3)
O23 Ti2 O01 74.3(2)
O13 Ti2 O01 87.1(2)
O22 Ti2 O1 91.0(3)
O21 Ti2 O1 164.4(3)
O23 Ti2 O1 95.2(2)
O13 Ti2 O1 75.3(2)
O01 Ti2 O1 76.8(2)
O22 Ti2 Ti3 134.6(2)
O21 Ti2 Ti3 91.3(2)
O23 Ti2 Ti3 39.14(17)
O13 Ti2 Ti3 123.32(19)
O01 Ti2 Ti3 36.64(17)
O1 Ti2 Ti3 92.33(14)
O22 Ti2 Ti7 132.0(2)
O21 Ti2 Ti7 130.8(3)
O23 Ti2 Ti7 82.56(17)
O13 Ti2 Ti7 79.27(18)
O01 Ti2 Ti7 34.81(16)
O1 Ti2 Ti7 41.97(14)
Ti3 Ti2 Ti7 58.29(5)
O22 Ti2 Ti1 91.2(2)
O21 Ti2 Ti1 126.5(2)
O23 Ti2 Ti1 134.60(18)
O13 Ti2 Ti1 36.69(17)
O01 Ti2 Ti1 86.91(17)
O1 Ti2 Ti1 39.72(14)
Ti3 Ti2 Ti1 118.73(7)
Ti7 Ti2 Ti1 60.66(5)
O31 Ti3 O01 99.7(3)
O31 Ti3 O32 96.1(4)
O01 Ti3 O32 161.5(3)
O31 Ti3 O33 93.9(3)
O01 Ti3 O33 92.3(3)
O32 Ti3 O33 96.3(3)
O31 Ti3 O23 97.2(3)
O01 Ti3 O23 77.0(2)
O32 Ti3 O23 91.5(3)
O33 Ti3 O23 165.7(3)
O31 Ti3 O2 170.1(3)
O01 Ti3 O2 81.1(2)
O32 Ti3 O2 85.0(2)
O33 Ti3 O2 76.3(2)
O23 Ti3 O2 92.6(2)
O31 Ti3 Ti7 134.5(3)
O01 Ti3 Ti7 36.73(17)
O32 Ti3 Ti7 129.3(2)
O33 Ti3 Ti7 79.9(2)
O23 Ti3 Ti7 85.87(17)
O2 Ti3 Ti7 44.67(14)
O31 Ti3 Ti2 92.5(2)
O01 Ti3 Ti2 39.35(18)
O32 Ti3 Ti2 130.6(2)
O33 Ti3 Ti2 131.5(2)
O23 Ti3 Ti2 39.13(16)
O2 Ti3 Ti2 94.22(14)
Ti7 Ti3 Ti2 62.23(5)
O31 Ti3 Ti4 130.8(3)
O01 Ti3 Ti4 86.30(18)
O32 Ti3 Ti4 90.7(2)
O33 Ti3 Ti4 36.90(18)
O23 Ti3 Ti4 131.36(18)
O2 Ti3 Ti4 39.35(15)
Ti7 Ti3 Ti4 56.58(5)
Ti2 Ti3 Ti4 118.81(7)
O41 Ti4 O72 93.8(3)
O41 Ti4 O42 96.9(3)
O72 Ti4 O42 169.2(3)
O41 Ti4 O43 103.3(3)
O72 Ti4 O43 89.8(2)
O42 Ti4 O43 88.7(3)
O41 Ti4 O33 102.1(3)
O72 Ti4 O33 89.4(3)
O42 Ti4 O33 87.4(3)
O43 Ti4 O33 154.7(3)
O41 Ti4 O2 175.3(3)
O72 Ti4 O2 81.6(2)
O42 Ti4 O2 87.7(2)
O43 Ti4 O2 77.7(2)
O33 Ti4 O2 77.1(2)
O41 Ti4 Ti7 128.8(2)
O72 Ti4 Ti7 34.99(17)
O42 Ti4 Ti7 134.2(2)
O43 Ti4 Ti7 82.49(16)
O33 Ti4 Ti7 82.43(18)
O2 Ti4 Ti7 46.58(15)
O41 Ti4 Ti5 140.3(3)
O72 Ti4 Ti5 84.91(18)
O42 Ti4 Ti5 87.5(2)
O43 Ti4 Ti5 37.15(16)
O33 Ti4 Ti5 117.6(2)
O2 Ti4 Ti5 40.54(15)
Ti7 Ti4 Ti5 59.39(5)
O41 Ti4 Ti3 138.9(3)
O72 Ti4 Ti3 84.69(18)
O42 Ti4 Ti3 86.5(2)
O43 Ti4 Ti3 117.78(18)
O33 Ti4 Ti3 36.98(19)
O2 Ti4 Ti3 40.16(15)
Ti7 Ti4 Ti3 59.51(5)
Ti5 Ti4 Ti3 80.65(6)
O51 Ti5 O02 101.4(3)
O51 Ti5 O52 94.8(3)
O02 Ti5 O52 161.4(3)
O51 Ti5 O43 92.7(3)
O02 Ti5 O43 91.0(2)
O52 Ti5 O43 97.3(2)
O51 Ti5 O53 98.0(3)
O02 Ti5 O53 76.2(2)
O52 Ti5 O53 92.7(2)
O43 Ti5 O53 164.7(2)
O51 Ti5 O2 169.0(3)
O02 Ti5 O2 81.5(2)
O52 Ti5 O2 84.2(2)
O43 Ti5 O2 76.6(2)
O53 Ti5 O2 93.0(2)
O51 Ti5 Ti7 136.5(2)
O02 Ti5 Ti7 36.76(16)
O52 Ti5 Ti7 128.56(19)
O43 Ti5 Ti7 80.12(17)
O53 Ti5 Ti7 84.56(16)
O2 Ti5 Ti7 44.91(14)
O51 Ti5 Ti6 96.4(2)
O02 Ti5 Ti6 39.10(17)
O52 Ti5 Ti6 130.37(19)
O43 Ti5 Ti6 130.11(18)
O53 Ti5 Ti6 37.83(16)
O2 Ti5 Ti6 92.51(14)
Ti7 Ti5 Ti6 60.08(5)
O51 Ti5 Ti4 129.6(2)
O02 Ti5 Ti4 85.66(17)
O52 Ti5 Ti4 90.98(18)
O43 Ti5 Ti4 36.92(17)
O53 Ti5 Ti4 131.75(18)
O2 Ti5 Ti4 39.63(15)
Ti7 Ti5 Ti4 56.82(5)
Ti6 Ti5 Ti4 116.89(6)
O62 Ti6 O1 101.9(3)
O62 Ti6 O53 93.9(3)
O1 Ti6 O53 97.5(2)
O62 Ti6 O63 96.7(3)
O1 Ti6 O63 77.5(2)
O53 Ti6 O63 169.0(2)
O62 Ti6 O02 168.3(3)
O1 Ti6 O02 80.0(2)
O53 Ti6 O02 74.3(2)
O63 Ti6 O02 95.1(2)
O62 Ti6 Cl2 92.1(2)
O1 Ti6 Cl2 159.9(2)
O53 Ti6 Cl2 95.7(2)
O63 Ti6 Cl2 86.73(19)
O02 Ti6 Cl2 89.10(17)
O62 Ti6 Ti7 143.9(2)
O1 Ti6 Ti7 43.28(16)
O53 Ti6 Ti7 84.12(17)
O63 Ti6 Ti7 85.63(18)
O02 Ti6 Ti7 36.77(15)
Cl2 Ti6 Ti7 123.90(10)
O62 Ti6 Ti1 98.5(2)
O1 Ti6 Ti1 39.96(16)
O53 Ti6 Ti1 137.30(19)
O63 Ti6 Ti1 37.81(17)
O02 Ti6 Ti1 90.46(16)
Cl2 Ti6 Ti1 124.22(10)
Ti7 Ti6 Ti1 62.33(5)
O62 Ti6 Ti5 132.1(2)
O1 Ti6 Ti5 93.70(16)
O53 Ti6 Ti5 38.78(16)
O63 Ti6 Ti5 131.03(19)
O02 Ti6 Ti5 36.28(15)
Cl2 Ti6 Ti5 87.22(9)
Ti7 Ti6 Ti5 58.79(5)
Ti1 Ti6 Ti5 121.00(6)
O72 Ti7 O71 97.7(3)
O72 Ti7 O02 102.2(3)
O71 Ti7 O02 100.3(3)
O72 Ti7 O01 103.2(3)
O71 Ti7 O01 100.2(3)
O02 Ti7 O01 144.6(3)
O72 Ti7 O1 175.5(2)
O71 Ti7 O1 77.9(2)
O02 Ti7 O1 77.8(2)
O01 Ti7 O1 78.7(2)
O72 Ti7 O2 82.0(2)
O71 Ti7 O2 179.5(2)
O02 Ti7 O2 80.2(2)
O01 Ti7 O2 79.5(2)
O1 Ti7 O2 102.4(2)
O72 Ti7 Ti4 38.02(19)
O71 Ti7 Ti4 135.74(18)
O02 Ti7 Ti4 92.14(16)
O01 Ti7 Ti4 92.97(17)
O1 Ti7 Ti4 146.31(15)
O2 Ti7 Ti4 43.94(15)
O72 Ti7 Ti5 91.13(19)
O71 Ti7 Ti5 137.1(2)
O02 Ti7 Ti5 36.93(16)
O01 Ti7 Ti5 118.53(19)
O1 Ti7 Ti5 91.42(15)
O2 Ti7 Ti5 43.42(14)
Ti4 Ti7 Ti5 63.79(5)
O72 Ti7 Ti3 90.9(2)
O71 Ti7 Ti3 136.54(19)
O02 Ti7 Ti3 119.41(18)
O01 Ti7 Ti3 36.64(17)
O1 Ti7 Ti3 92.98(15)
O2 Ti7 Ti3 43.09(14)
Ti4 Ti7 Ti3 63.91(5)
Ti5 Ti7 Ti3 84.83(6)
O72 Ti7 Ti6 141.8(2)
O71 Ti7 Ti6 88.23(19)
O02 Ti7 Ti6 39.85(16)
O01 Ti7 Ti6 112.78(19)
O1 Ti7 Ti6 37.93(14)
O2 Ti7 Ti6 92.29(15)
Ti4 Ti7 Ti6 124.92(6)
Ti5 Ti7 Ti6 61.13(5)
Ti3 Ti7 Ti6 110.39(7)
O72 Ti7 Ti2 140.3(2)
O71 Ti7 Ti2 89.28(18)
O02 Ti7 Ti2 114.92(18)
O01 Ti7 Ti2 37.24(17)
O1 Ti7 Ti2 41.46(15)
O2 Ti7 Ti2 90.70(15)
Ti4 Ti7 Ti2 123.39(7)
Ti5 Ti7 Ti2 109.92(6)
Ti3 Ti7 Ti2 59.48(5)
Ti6 Ti7 Ti2 77.03(6)
O72 Ti7 Ti1 136.5(2)
O71 Ti7 Ti1 38.79(17)
O02 Ti7 Ti1 90.24(16)
O01 Ti7 Ti1 87.96(17)
O1 Ti7 Ti1 39.19(14)
O2 Ti7 Ti1 141.52(16)
Ti4 Ti7 Ti1 174.47(7)
Ti5 Ti7 Ti1 120.39(6)
Ti3 Ti7 Ti1 118.97(6)
Ti6 Ti7 Ti1 59.38(5)
Ti2 Ti7 Ti1 59.70(5)
Ti3 O01 Ti7 106.6(3)
Ti3 O01 Ti2 104.0(3)
Ti7 O01 Ti2 107.9(3)
Ti6 O1 Ti1 103.3(2)
Ti6 O1 Ti2 150.1(3)
Ti1 O1 Ti2 99.2(2)
Ti6 O1 Ti7 98.8(2)
Ti1 O1 Ti7 99.8(2)
Ti2 O1 Ti7 96.6(2)
Ti7 O02 Ti5 106.3(3)
Ti7 O02 Ti6 103.4(2)
Ti5 O02 Ti6 104.6(3)
Ti4 O2 Ti5 99.8(2)
Ti4 O2 Ti3 100.5(2)
Ti5 O2 Ti3 159.3(3)
Ti4 O2 Ti7 89.5(2)
Ti5 O2 Ti7 91.7(2)
Ti3 O2 Ti7 92.2(2)
C11 O11 Ti1 136.3(7)
C12 O12 Ti1 135.5(7)
C13 O13 Ti1 123.8(6)
C13 O13 Ti2 120.8(6)
Ti1 O13 Ti2 105.6(3)
C21 O21 Ti2 127.5(9)
C22 O22 Ti2 158.7(7)
C23 O23 Ti3 129.5(6)
C23 O23 Ti2 127.0(6)
Ti3 O23 Ti2 101.7(3)
C31 O31 Ti3 161.0(12)
C32 O32 Ti3 125.3(9)
C32 O32 Fe1 121.5(8)
Ti3 O32 Fe1 112.5(3)
C33 O33 Ti4 117.4(9)
C33 O33 Ti3 120.8(8)
Ti4 O33 Ti3 106.1(3)
C41 O41 Ti4 146.4(9)
C42 O42 Ti4 124.8(10)
C42 O42 Fe1 117.6(10)
Ti4 O42 Fe1 110.4(3)
C43 O43 Ti4 119.9(6)
C43 O43 Ti5 121.8(6)
Ti4 O43 Ti5 105.9(3)
C51 O51 Ti5 163.3(7)
C52 O52 Ti5 126.2(7)
C52 O52 Fe1 117.7(6)
Ti5 O52 Fe1 112.7(3)
C53 O53 Ti6 126.7(7)
C53 O53 Ti5 129.9(7)
Ti6 O53 Ti5 103.4(3)
C62 O62 Ti6 145.3(8)
C63 O63 Ti1 119.7(6)
C63 O63 Ti6 127.4(6)
Ti1 O63 Ti6 103.9(2)
C71 O71 Ti7 125.5(7)
C71 O71 Ti1 127.3(7)
Ti7 O71 Ti1 106.9(3)
Ti7 O72 Ti4 107.0(3)
C111 C11 O11 108.8(10)
C111 C11 H11A 109.9
O11 C11 H11A 109.9
C111 C11 H11B 109.9
O11 C11 H11B 109.9
H11A C11 H11B 108.3
O12 C12 C112 112.0(12)
O12 C12 H12A 109.2
C112 C12 H12A 109.2
O12 C12 H12B 109.2
C112 C12 H12B 109.2
H12A C12 H12B 107.9
C113 C13 O13 110.6(10)
C113 C13 H13A 109.5
O13 C13 H13A 109.5
C113 C13 H13B 109.5
O13 C13 H13B 109.5
H13A C13 H13B 108.1
C121 C21 O21 118.3(14)
C121 C21 H21A 107.7
O21 C21 H21A 107.7
C121 C21 H21B 107.7
O21 C21 H21B 107.7
H21A C21 H21B 107.1
O22 C22 C122 109.1(11)
O22 C22 H22A 109.9
C122 C22 H22A 109.9
O22 C22 H22B 109.9
C122 C22 H22B 109.9
H22A C22 H22B 108.3
O23 C23 C123 111.9(10)
O23 C23 H23A 109.2
C123 C23 H23A 109.2
O23 C23 H23B 109.2
C123 C23 H23B 109.2
H23A C23 H23B 107.9
C131 C31 O31 110.0(16)
C131 C31 H31A 109.7
O31 C31 H31A 109.7
C131 C31 H31B 109.7
O31 C31 H31B 109.7
H31A C31 H31B 108.2
C132 C32 O32 105.9(12)
C132 C32 H32A 110.6
O32 C32 H32A 110.6
C132 C32 H32B 110.6
O32 C32 H32B 110.6
H32A C32 H32B 108.7
C133 C33 O33 108.2(13)
C133 C33 H33A 110.1
O33 C33 H33A 110.1
C133 C33 H33B 110.1
O33 C33 H33B 110.1
H33A C33 H33B 108.4
C141 C41 O41 112.7(13)
C141 C41 H41A 109.0
O41 C41 H41A 109.0
C141 C41 H41B 109.0
O41 C41 H41B 109.0
H41A C41 H41B 107.8
C142 C42 O42 105.7(14)
C142 C42 H42A 110.6
O42 C42 H42A 110.6
C142 C42 H42B 110.6
O42 C42 H42B 110.6
H42A C42 H42B 108.7
C143 C43 O43 110.2(10)
C143 C43 H43A 109.6
O43 C43 H43A 109.6
C143 C43 H43B 109.6
O43 C43 H43B 109.6
H43A C43 H43B 108.1
C151 C51 O51 107.6(11)
C151 C51 H51A 110.2
O51 C51 H51A 110.2
C151 C51 H51B 110.2
O51 C51 H51B 110.2
H51A C51 H51B 108.5
O52 C52 C152 111.4(10)
O52 C52 H52A 109.3
C152 C52 H52A 109.3
O52 C52 H52B 109.3
C152 C52 H52B 109.3
H52A C52 H52B 108.0
C153 C53 O53 107.2(11)
C153 C53 H53A 110.3
O53 C53 H53A 110.3
C153 C53 H53B 110.3
O53 C53 H53B 110.3
H53A C53 H53B 108.5
C162 C62 O62 113.7(12)
C162 C62 H62A 108.8
O62 C62 H62A 108.8
C162 C62 H62B 108.8
O62 C62 H62B 108.8
H62A C62 H62B 107.7
C163 C63 O63 108.3(10)
C163 C63 H63A 110.0
O63 C63 H63A 110.0
C163 C63 H63B 110.0
O63 C63 H63B 110.0
H63A C63 H63B 108.4
C171 C71 O71 109.7(11)
C171 C71 H71A 109.7
O71 C71 H71A 109.7
C171 C71 H71B 109.7
O71 C71 H71B 109.7
H71A C71 H71B 108.2
C11 C111 H11C 109.5
C11 C111 H11D 109.5
H11C C111 H11D 109.5
C11 C111 H11E 109.5
H11C C111 H11E 109.5
H11D C111 H11E 109.5
C12 C112 H11F 109.5
C12 C112 H11G 109.5
H11F C112 H11G 109.5
C12 C112 H11H 109.5
H11F C112 H11H 109.5
H11G C112 H11H 109.5
C13 C113 H11I 109.5
C13 C113 H11J 109.5
H11I C113 H11J 109.5
C13 C113 H11K 109.5
H11I C113 H11K 109.5
H11J C113 H11K 109.5
C21 C121 H12C 109.5
C21 C121 H12D 109.5
H12C C121 H12D 109.5
C21 C121 H12E 109.5
H12C C121 H12E 109.5
H12D C121 H12E 109.5
C22 C122 H12F 109.5
C22 C122 H12G 109.5
H12F C122 H12G 109.5
C22 C122 H12H 109.5
H12F C122 H12H 109.5
H12G C122 H12H 109.5
C23 C123 H12I 109.5
C23 C123 H12J 109.5
H12I C123 H12J 109.5
C23 C123 H12K 109.5
H12I C123 H12K 109.5
H12J C123 H12K 109.5
C31 C131 H13C 109.5
C31 C131 H13D 109.5
H13C C131 H13D 109.5
C31 C131 H13E 109.5
H13C C131 H13E 109.5
H13D C131 H13E 109.5
C32 C132 H13F 109.5
C32 C132 H13G 109.5
H13F C132 H13G 109.5
C32 C132 H13H 109.5
H13F C132 H13H 109.5
H13G C132 H13H 109.5
C33 C133 H13I 109.5
C33 C133 H13J 109.5
H13I C133 H13J 109.5
C33 C133 H13K 109.5
H13I C133 H13K 109.5
H13J C133 H13K 109.5
C41 C141 H14A 109.5
C41 C141 H14B 109.5
H14A C141 H14B 109.5
C41 C141 H14C 109.5
H14A C141 H14C 109.5
H14B C141 H14C 109.5
C42 C142 H14D 109.5
C42 C142 H14E 109.5
H14D C142 H14E 109.5
C42 C142 H14F 109.5
H14D C142 H14F 109.5
H14E C142 H14F 109.5
C43 C143 H14G 109.5
C43 C143 H14H 109.5
H14G C143 H14H 109.5
C43 C143 H14I 109.5
H14G C143 H14I 109.5
H14H C143 H14I 109.5
C51 C151 H15A 109.5
C51 C151 H15B 109.5
H15A C151 H15B 109.5
C51 C151 H15C 109.5
H15A C151 H15C 109.5
H15B C151 H15C 109.5
C52 C152 H15D 109.5
C52 C152 H15E 109.5
H15D C152 H15E 109.5
C52 C152 H15F 109.5
H15D C152 H15F 109.5
H15E C152 H15F 109.5
C53 C153 H15G 109.5
C53 C153 H15H 109.5
H15G C153 H15H 109.5
C53 C153 H15I 109.5
H15G C153 H15I 109.5
H15H C153 H15I 109.5
C62 C162 H16A 109.5
C62 C162 H16B 109.5
H16A C162 H16B 109.5
C62 C162 H16C 109.5
H16A C162 H16C 109.5
H16B C162 H16C 109.5
C63 C163 H16D 109.5
C63 C163 H16E 109.5
H16D C163 H16E 109.5
C63 C163 H16F 109.5
H16D C163 H16F 109.5
H16E C163 H16F 109.5
C71 C171 H17A 109.5
C71 C171 H17B 109.5
H17A C171 H17B 109.5
C71 C171 H17C 109.5
H17A C171 H17C 109.5
H17B C171 H17C 109.5

loop_
_geom_bond_atom_site_label_1
_geom_bond_atom_site_label_2
_geom_bond_distance
Cl1 Fe1 2.286(3)
Cl2 Ti6 2.364(3)
Fe1 O32 1.993(7)
Fe1 O52 2.014(7)
Fe1 O42 2.019(7)
Ti1 O11 1.800(6)
Ti1 O12 1.803(6)
Ti1 O63 1.992(6)
Ti1 O13 1.994(6)
Ti1 O1 2.081(5)
Ti1 O71 2.125(6)
Ti1 Ti6 3.154(2)
Ti1 Ti2 3.215(2)
Ti1 Ti7 3.246(2)
Ti2 O22 1.771(6)
Ti2 O21 1.808(7)
Ti2 O23 2.016(6)
Ti2 O13 2.043(6)
Ti2 O01 2.044(6)
Ti2 O1 2.142(6)
Ti2 Ti3 3.128(2)
Ti2 Ti7 3.213(2)
Ti3 O31 1.748(7)
Ti3 O01 1.924(6)
Ti3 O32 1.953(7)
Ti3 O33 2.016(7)
Ti3 O23 2.017(6)
Ti3 O2 2.112(5)
Ti3 Ti7 3.089(2)
Ti3 Ti4 3.220(2)
Ti4 O41 1.775(7)
Ti4 O72 1.927(6)
Ti4 O42 1.961(6)
Ti4 O43 2.004(6)
Ti4 O33 2.012(7)
Ti4 O2 2.076(6)
Ti4 Ti7 2.992(2)
Ti4 Ti5 3.208(2)
Ti5 O51 1.751(6)
Ti5 O02 1.927(5)
Ti5 O52 1.962(6)
Ti5 O43 2.015(6)
Ti5 O53 2.029(6)
Ti5 O2 2.116(5)
Ti5 Ti7 3.077(2)
Ti5 Ti6 3.151(2)
Ti6 O62 1.786(6)
Ti6 O1 1.939(6)
Ti6 O53 1.986(5)
Ti6 O63 2.013(6)
Ti6 O02 2.054(5)
Ti6 Ti7 3.118(2)
Ti7 O72 1.794(6)
Ti7 O71 1.912(5)
Ti7 O02 1.919(5)
Ti7 O01 1.928(6)
Ti7 O1 2.163(5)
Ti7 O2 2.173(5)
O11 C11 1.458(11)
O12 C12 1.425(12)
O13 C13 1.478(11)
O21 C21 1.401(14)
O22 C22 1.445(12)
O23 C23 1.448(10)
O31 C31 1.429(17)
O32 C32 1.464(14)
O33 C33 1.534(14)
O41 C41 1.448(14)
O42 C42 1.467(16)
O43 C43 1.469(11)
O51 C51 1.455(12)
O52 C52 1.427(11)
O53 C53 1.488(13)
O62 C62 1.421(13)
O63 C63 1.472(11)
O71 C71 1.476(13)
C11 C111 1.456(14)
C11 H11A 0.9900
C11 H11B 0.9900
C12 C112 1.428(14)
C12 H12A 0.9900
C12 H12B 0.9900
C13 C113 1.433(14)
C13 H13A 0.9900
C13 H13B 0.9900
C21 C121 1.364(15)
C21 H21A 0.9900
C21 H21B 0.9900
C22 C122 1.464(14)
C22 H22A 0.9900
C22 H22B 0.9900
C23 C123 1.464(14)
C23 H23A 0.9900
C23 H23B 0.9900
C31 C131 1.349(17)
C31 H31A 0.9900
C31 H31B 0.9900
C32 C132 1.408(15)
C32 H32A 0.9900
C32 H32B 0.9900
C33 C133 1.381(15)
C33 H33A 0.9900
C33 H33B 0.9900
C41 C141 1.386(15)
C41 H41A 0.9900
C41 H41B 0.9900
C42 C142 1.379(16)
C42 H42A 0.9900
C42 H42B 0.9900
C43 C143 1.453(14)
C43 H43A 0.9900
C43 H43B 0.9900
C51 C151 1.432(14)
C51 H51A 0.9900
C51 H51B 0.9900
C52 C152 1.471(14)
C52 H52A 0.9900
C52 H52B 0.9900
C53 C153 1.393(14)
C53 H53A 0.9900
C53 H53B 0.9900
C62 C162 1.426(14)
C62 H62A 0.9900
C62 H62B 0.9900
C63 C163 1.440(14)
C63 H63A 0.9900
C63 H63B 0.9900
C71 C171 1.399(14)
C71 H71A 0.9900
C71 H71B 0.9900
C111 H11C 0.9800
C111 H11D 0.9800
C111 H11E 0.9800
C112 H11F 0.9800
C112 H11G 0.9800
C112 H11H 0.9800
C113 H11I 0.9800
C113 H11J 0.9800
C113 H11K 0.9800
C121 H12C 0.9800
C121 H12D 0.9800
C121 H12E 0.9800
C122 H12F 0.9800
C122 H12G 0.9800
C122 H12H 0.9800
C123 H12I 0.9800
C123 H12J 0.9800
C123 H12K 0.9800
C131 H13C 0.9800
C131 H13D 0.9800
C131 H13E 0.9800
C132 H13F 0.9800
C132 H13G 0.9800
C132 H13H 0.9800
C133 H13I 0.9800
C133 H13J 0.9800
C133 H13K 0.9800
C141 H14A 0.9800
C141 H14B 0.9800
C141 H14C 0.9800
C142 H14D 0.9800
C142 H14E 0.9800
C142 H14F 0.9800
C143 H14G 0.9800
C143 H14H 0.9800
C143 H14I 0.9800
C151 H15A 0.9800
C151 H15B 0.9800
C151 H15C 0.9800
C152 H15D 0.9800
C152 H15E 0.9800
C152 H15F 0.9800
C153 H15G 0.9800
C153 H15H 0.9800
C153 H15I 0.9800
C162 H16A 0.9800
C162 H16B 0.9800
C162 H16C 0.9800
C163 H16D 0.9800
C163 H16E 0.9800
C163 H16F 0.9800
C171 H17A 0.9800
C171 H17B 0.9800
C171 H17C 0.9800
